data_7050012
loop_
_publ_author_name
'Tzeng, Biing-Chiau'
'Chen, Bo-So'
'Lee, Shih-Yang'
'Liu, Wei-Hsin'
'Lee, Gene-Hsiang'
'Peng, Shie-Ming'

_publ_section_title
;
 Anion-directed assembly of supramolecular zinc(ii) halides with
 N,N&#x2032;-bis-4-methyl-pyridyl oxalamide
;
_journal_issue 10
_journal_name_full 'New Journal of Chemistry'
_journal_page_first 1254
_journal_paper_doi 10.1039/b508293e
_journal_volume 29
_journal_year 2005
_chemical_formula_sum 'C16 H22 Br2 N4 O4 Zn'
_chemical_formula_weight 559.57
_chemical_name_systematic
;
?
;
_space_group_IT_number 52
_symmetry_cell_setting orthorhombic
_symmetry_space_group_name_Hall '-P 2a 2bc'
_symmetry_space_group_name_H-M 'P n n a'
_atom_sites_solution_hydrogens geom
_atom_sites_solution_primary direct
_atom_sites_solution_secondary difmap
_audit_creation_method SHELXL-97
_cell_angle_alpha 90.00
_cell_angle_beta 90.00
_cell_angle_gamma 90.00
_cell_formula_units_Z 4
_cell_length_a 7.5852(11)
_cell_length_b 12.1545(17)
_cell_length_c 22.829(3)
_cell_measurement_reflns_used all
_cell_measurement_temperature 273(2)
_cell_measurement_theta_max 28.36
_cell_measurement_theta_min 1.78
_cell_volume 2104.7(5)
_computing_cell_refinement DENZO-SMN
_computing_data_collection 'NONIUS COLLECT'
_computing_data_reduction DENZO-SMN
_computing_molecular_graphics SHELXTL
_computing_publication_material SHELXTL
_computing_structure_refinement 'SHELXL-97 (Sheldrick, 1997)'
_computing_structure_solution 'SHELXS-97 (Sheldrick, 1990)'
_diffrn_ambient_temperature 150(1)
_diffrn_measured_fraction_theta_full 0.968
_diffrn_measured_fraction_theta_max 0.968
_diffrn_measurement_device_type 'NONIUS KappaCCD'
_diffrn_measurement_method '\w scans'
_diffrn_radiation_monochromator graphite
_diffrn_radiation_source 'fine-focus sealed tube'
_diffrn_radiation_type MoK\a
_diffrn_radiation_wavelength 0.71073
_diffrn_reflns_av_R_equivalents 0.0708
_diffrn_reflns_av_sigmaI/netI 0.0546
_diffrn_reflns_limit_h_max 9
_diffrn_reflns_limit_h_min -9
_diffrn_reflns_limit_k_max 15
_diffrn_reflns_limit_k_min -15
_diffrn_reflns_limit_l_max 29
_diffrn_reflns_limit_l_min -29
_diffrn_reflns_number 11990
_diffrn_reflns_theta_full 28.36
_diffrn_reflns_theta_max 27.50
_diffrn_reflns_theta_min 1.79
_exptl_absorpt_coefficient_mu 4.974
_exptl_crystal_colour colorless
_exptl_crystal_density_diffrn 1.564
_exptl_crystal_density_method 'not measured'
_exptl_crystal_description plate
_exptl_crystal_F_000 968
_exptl_crystal_size_max 0.400
_exptl_crystal_size_mid 0.075
_exptl_crystal_size_min 0.070
_refine_diff_density_max 0.773
_refine_diff_density_min -0.321
_refine_diff_density_rms 0.079
_refine_ls_extinction_coef 0.0000(3)
_refine_ls_extinction_expression Fc^*^=kFc[1+0.001xFc^2^\l^3^/sin(2\q)]^-1/4^
_refine_ls_extinction_method SHELXL
_refine_ls_goodness_of_fit_ref 1.039
_refine_ls_hydrogen_treatment mixed
_refine_ls_matrix_type full
_refine_ls_number_parameters 126
_refine_ls_number_reflns 2547
_refine_ls_number_restraints 0
_refine_ls_restrained_S_all 1.039
_refine_ls_R_factor_all 0.0484
_refine_ls_R_factor_gt 0.0339
_refine_ls_shift/su_max 8.275
_refine_ls_shift/su_mean 0.144
_refine_ls_structure_factor_coef Fsqd
_refine_ls_weighting_details 'calc w=1/[\s^2^(Fo^2^)+(0.0463P)^2^+0.9609P] where P=(Fo^2^+2Fc^2^)/3'
_refine_ls_weighting_scheme calc
_refine_ls_wR_factor_gt 0.0812
_refine_ls_wR_factor_ref 0.0887
_reflns_number_gt 1614
_reflns_number_total 2294
_reflns_threshold_expression >2sigma(I)
_cod_data_source_file b508293e.txt
_cod_data_source_block boso081m
_cod_depositor_comments
;
The following automatic conversions were performed:
'_symmetry_cell_setting' value 'Orthorhombic' changed to 'orthorhombic'
according to '/home/saulius/struct/CIF-dictionaries/cif_core.dic'
dictionary named 'cif_core.dic' version 2.4.1 from 2010-06-29.

Automatic conversion script
Id: cif_fix_enum 1527 2010-12-29 10:47:43Z saulius 
;
_cod_original_sg_symbol_H-M Pnna
_cod_database_code 7050012

loop_
_symmetry_equiv_pos_as_xyz
'x, y, z'
'-x+1/2, -y, z'
'-x+1/2, y+1/2, -z+1/2'
'x, -y+1/2, -z+1/2'
'-x, -y, -z'
'x-1/2, y, -z'
'x-1/2, -y-1/2, z-1/2'
'-x, y-1/2, z-1/2'

loop_
_atom_site_label
_atom_site_type_symbol
_atom_site_fract_x
_atom_site_fract_y
_atom_site_fract_z
_atom_site_U_iso_or_equiv
_atom_site_adp_type
_atom_site_occupancy
_atom_site_symmetry_multiplicity
_atom_site_calc_flag
_atom_site_refinement_flags
_atom_site_disorder_assembly
_atom_site_disorder_group
Zn1 Zn 0.2500 0.5000 0.248954(16) 0.04025(14) Uani 1 2 d S . .
Br1 Br 0.02124(5) 0.59037(3) 0.300248(14) 0.06276(14) Uani 1 1 d . . .
O1 O 0.6136(3) 0.88584(17) -0.02644(9) 0.0653(6) Uani 1 1 d . . .
N1 N 0.3796(3) 0.60995(17) 0.19662(9) 0.0410(5) Uani 1 1 d . . .
N2 N 0.5544(3) 0.93471(19) 0.06700(10) 0.0464(5) Uani 1 1 d . . .
H2A H 0.4943 0.9788 0.0887 0.056 Uiso 1 1 calc R . .
C1 C 0.2935(4) 0.6755(2) 0.15959(13) 0.0537(7) Uani 1 1 d . . .
H1 H 0.1719 0.6680 0.1566 0.064 Uiso 1 1 calc R . .
C2 C 0.3754(4) 0.7538(2) 0.12553(13) 0.0539(7) Uani 1 1 d . . .
H2 H 0.3098 0.7972 0.1000 0.065 Uiso 1 1 calc R . .
C3 C 0.5544(4) 0.7672(2) 0.12954(11) 0.0437(6) Uani 1 1 d . . .
C4 C 0.6424(4) 0.7012(3) 0.16871(15) 0.0693(10) Uani 1 1 d . . .
H4 H 0.7636 0.7088 0.1733 0.083 Uiso 1 1 calc R . .
C5 C 0.5527(4) 0.6244(3) 0.20106(15) 0.0641(9) Uani 1 1 d . . .
H5 H 0.6156 0.5807 0.2272 0.077 Uiso 1 1 calc R . .
C6 C 0.6573(4) 0.8499(3) 0.09470(14) 0.0625(9) Uani 1 1 d . . .
H6A H 0.7424 0.8846 0.1205 0.075 Uiso 1 1 calc R . .
H6B H 0.7229 0.8111 0.0646 0.075 Uiso 1 1 calc R . .
C7 C 0.5484(3) 0.9477(2) 0.00928(11) 0.0401(5) Uani 1 1 d . . .
C8 C 0.919(6) 0.578(5) 0.0445(14) 0.94(8) Uani 1 1 d . . .
H8A H 0.9372 0.6260 0.0773 1.409 Uiso 1 1 calc R . .
H8B H 0.8639 0.5114 0.0574 1.409 Uiso 1 1 calc R . .
H8C H 0.8453 0.6138 0.0162 1.409 Uiso 1 1 calc R . .
O2 O 1.105(7) 0.5497(15) 0.0153(15) 0.78(4) Uani 1 1 d . . .
H2B H 1.1683 0.5194 0.0395 1.166 Uiso 1 1 calc R . .

loop_
_atom_site_aniso_label
_atom_site_aniso_U_11
_atom_site_aniso_U_22
_atom_site_aniso_U_33
_atom_site_aniso_U_23
_atom_site_aniso_U_13
_atom_site_aniso_U_12
Zn1 0.0445(2) 0.0384(2) 0.0379(2) 0.000 0.000 -0.00801(17)
Br1 0.0667(2) 0.0611(2) 0.0605(2) -0.01761(14) 0.01840(14) -0.00536(14)
O1 0.0853(16) 0.0556(12) 0.0550(12) 0.0037(10) 0.0166(11) 0.0182(11)
N1 0.0424(12) 0.0385(10) 0.0420(11) 0.0055(8) 0.0003(9) -0.0054(8)
N2 0.0483(13) 0.0492(12) 0.0417(12) 0.0122(9) -0.0016(10) -0.0072(10)
C1 0.0345(14) 0.0586(17) 0.0679(18) 0.0182(14) -0.0014(12) -0.0035(12)
C2 0.0437(15) 0.0581(17) 0.0599(17) 0.0235(13) -0.0085(13) -0.0009(12)
C3 0.0406(13) 0.0463(14) 0.0442(13) 0.0096(11) -0.0038(11) -0.0038(11)
C4 0.0414(16) 0.079(2) 0.088(2) 0.0442(19) -0.0152(15) -0.0159(15)
C5 0.0468(17) 0.070(2) 0.075(2) 0.0371(16) -0.0143(15) -0.0099(15)
C6 0.0421(16) 0.075(2) 0.070(2) 0.0380(16) -0.0097(14) -0.0108(14)
C7 0.0376(13) 0.0393(13) 0.0435(13) 0.0068(10) 0.0019(11) -0.0082(10)
C8 0.88(8) 1.53(18) 0.40(4) -0.27(6) -0.18(4) 0.89(11)
O2 1.29(10) 0.42(3) 0.62(4) -0.30(3) -0.21(6) 0.21(5)

loop_
_atom_type_symbol
_atom_type_description
_atom_type_scat_dispersion_real
_atom_type_scat_dispersion_imag
_atom_type_scat_source
C C 0.0033 0.0016 'International Tables Vol C Tables 4.2.6.8 and 6.1.1.4'
H H 0.0000 0.0000 'International Tables Vol C Tables 4.2.6.8 and 6.1.1.4'
N N 0.0061 0.0033 'International Tables Vol C Tables 4.2.6.8 and 6.1.1.4'
O O 0.0106 0.0060 'International Tables Vol C Tables 4.2.6.8 and 6.1.1.4'
Zn Zn 0.2839 1.4301 'International Tables Vol C Tables 4.2.6.8 and 6.1.1.4'
Br Br -0.2901 2.4595 'International Tables Vol C Tables 4.2.6.8 and 6.1.1.4'

loop_
_geom_angle_atom_site_label_1
_geom_angle_atom_site_label_2
_geom_angle_atom_site_label_3
_geom_angle
_geom_angle_site_symmetry_1
_geom_angle_site_symmetry_3
_geom_angle_publ_flag
N1 Zn1 N1 108.48(12) 2_565 . ?
N1 Zn1 Br1 103.90(6) 2_565 . ?
N1 Zn1 Br1 109.80(6) . . ?
N1 Zn1 Br1 109.80(6) 2_565 2_565 ?
N1 Zn1 Br1 103.90(6) . 2_565 ?
Br1 Zn1 Br1 120.62(3) . 2_565 ?
C5 N1 C1 116.9(2) . . ?
C5 N1 Zn1 121.15(18) . . ?
C1 N1 Zn1 121.75(18) . . ?
C7 N2 C6 122.6(3) . . ?
N1 C1 C2 123.4(3) . . ?
C3 C2 C1 119.4(2) . . ?
C2 C3 C4 117.1(2) . . ?
C2 C3 C6 124.0(2) . . ?
C4 C3 C6 118.9(3) . . ?
C5 C4 C3 120.5(3) . . ?
N1 C5 C4 122.6(3) . . ?
N2 C6 C3 115.5(2) . . ?
O1 C7 N2 125.4(3) . . ?
O1 C7 C7 121.6(3) . 5_675 ?
N2 C7 C7 112.9(3) . 5_675 ?

loop_
_geom_bond_atom_site_label_1
_geom_bond_atom_site_label_2
_geom_bond_distance
_geom_bond_site_symmetry_2
_geom_bond_publ_flag
Zn1 N1 2.044(2) 2_565 ?
Zn1 N1 2.044(2) . ?
Zn1 Br1 2.3640(4) . ?
Zn1 Br1 2.3640(4) 2_565 ?
O1 C7 1.214(3) . ?
N1 C5 1.329(4) . ?
N1 C1 1.333(3) . ?
N2 C7 1.328(3) . ?
N2 C6 1.440(4) . ?
C1 C2 1.377(4) . ?
C2 C3 1.371(4) . ?
C3 C4 1.374(4) . ?
C3 C6 1.501(4) . ?
C4 C5 1.371(4) . ?
C7 C7 1.529(5) 5_675 ?
C8 O2 1.59(4) . ?
